data_2233746
loop_
_publ_author_name
'Abu Thaher, Bassam'
'Koch, Pierre'
'Schollmeyer, Dieter'
'Laufer, Stefan'

_publ_section_title
;
 4-(4-Fluorophenyl)-1-(4-nitrophenyl)-3-(pyridin-4-yl)-1<i>H</i>-pyrazol-5-amine
;
_journal_coeditor_code BT5809
_journal_issue 3
_journal_name_full 'Acta Crystallographica Section E'
_journal_page_first o633
_journal_paper_doi 10.1107/S1600536812004102
_journal_volume 68
_journal_year 2012
_chemical_formula_iupac 'C20 H14 F N5 O2'
_chemical_formula_moiety 'C20 H14 F N5 O2'
_chemical_formula_sum 'C20 H14 F N5 O2'
_chemical_formula_weight 375.36
_chemical_name_systematic
;
4-(4-Fluorophenyl)-1-(4-nitrophenyl)-3-(pyridin-4-yl)-1<i>H</i>-pyrazol-
5-amine
;
_space_group_IT_number 2
_symmetry_cell_setting triclinic
_symmetry_space_group_name_Hall '-P 1'
_symmetry_space_group_name_H-M 'P -1'
_atom_sites_solution_hydrogens geom
_atom_sites_solution_primary direct
_atom_sites_solution_secondary difmap
_audit_creation_method SHELXL-97
_cell_angle_alpha 79.906(10)
_cell_angle_beta 78.764(10)
_cell_angle_gamma 86.245(9)
_cell_formula_units_Z 2
_cell_length_a 8.5088(14)
_cell_length_b 9.8797(11)
_cell_length_c 10.4264(14)
_cell_measurement_reflns_used 25
_cell_measurement_temperature 193(2)
_cell_measurement_theta_max 69
_cell_measurement_theta_min 65
_cell_volume 845.9(2)
_computing_cell_refinement '<i>CAD-4 Software</i> (Enraf--Nonius, 1989)'
_computing_data_collection '<i>CAD-4 Software</i> (Enraf--Nonius, 1989)'
_computing_data_reduction 'CORINC (Dr\"ager & Gattow, 1971)'
_computing_molecular_graphics 'PLATON (Spek, 2009)'
_computing_publication_material 'PLATON (Spek, 2009)'
_computing_structure_refinement 'SHELXL97 (Sheldrick, 2008)'
_computing_structure_solution 'SIR97 (Altomare <i>et al.</i>, 1999)'
_diffrn_ambient_temperature 193(2)
_diffrn_measured_fraction_theta_full 0.996
_diffrn_measured_fraction_theta_max 0.996
_diffrn_measurement_device '\k-geometry diffractometer'
_diffrn_measurement_device_type 'Enraf--Nonius CAD-4'
_diffrn_measurement_method \w/2\q
_diffrn_radiation_monochromator graphite
_diffrn_radiation_type CuK\a
_diffrn_radiation_wavelength 1.54178
_diffrn_reflns_av_R_equivalents 0.0196
_diffrn_reflns_av_sigmaI/netI 0.0180
_diffrn_reflns_limit_h_max 0
_diffrn_reflns_limit_h_min -10
_diffrn_reflns_limit_k_max 12
_diffrn_reflns_limit_k_min -12
_diffrn_reflns_limit_l_max 12
_diffrn_reflns_limit_l_min -12
_diffrn_reflns_number 3416
_diffrn_reflns_theta_full 69.80
_diffrn_reflns_theta_max 69.80
_diffrn_reflns_theta_min 4.38
_diffrn_standards_decay_% 2
_diffrn_standards_interval_time 60
_diffrn_standards_number 3
_exptl_absorpt_coefficient_mu 0.893
_exptl_absorpt_correction_type none
_exptl_crystal_colour brown
_exptl_crystal_density_diffrn 1.474
_exptl_crystal_density_method 'not measured'
_exptl_crystal_description block
_exptl_crystal_F_000 388
_exptl_crystal_size_max 0.35
_exptl_crystal_size_mid 0.35
_exptl_crystal_size_min 0.20
_refine_diff_density_max 0.485
_refine_diff_density_min -0.731
_refine_ls_extinction_coef 0.056(6)
_refine_ls_extinction_expression Fc^*^=kFc[1+0.001xFc^2^\l^3^/sin(2\q)]^-1/4^
_refine_ls_extinction_method 'SHELXL97 (Sheldrick, 2008)'
_refine_ls_goodness_of_fit_ref 1.183
_refine_ls_hydrogen_treatment constr
_refine_ls_matrix_type full
_refine_ls_number_parameters 254
_refine_ls_number_reflns 3185
_refine_ls_number_restraints 0
_refine_ls_restrained_S_all 1.183
_refine_ls_R_factor_all 0.0865
_refine_ls_R_factor_gt 0.0701
_refine_ls_shift/su_max 0.000
_refine_ls_shift/su_mean 0.000
_refine_ls_structure_factor_coef Fsqd
_refine_ls_weighting_details 'calc w=1/[\s^2^(Fo^2^)+(0.1328P)^2^+1.0029P] where P=(Fo^2^+2Fc^2^)/3'
_refine_ls_weighting_scheme calc
_refine_ls_wR_factor_obs 0.1922
_refine_ls_wR_factor_ref 0.2468
_reflns_number_gt 2835
_reflns_number_total 3185
_reflns_threshold_expression I>2sigma(I)
_cod_data_source_file bt5809.cif
_cod_data_source_block I
_cod_database_code 2233746
_cod_database_fobs_code 2233746

loop_
_symmetry_equiv_pos_as_xyz
'x, y, z'
'-x, -y, -z'

loop_
_atom_site_type_symbol
_atom_site_label
_atom_site_fract_x
_atom_site_fract_y
_atom_site_fract_z
_atom_site_U_iso_or_equiv
_atom_site_adp_type
_atom_site_calc_flag
_atom_site_refinement_flags
_atom_site_occupancy
_atom_site_symmetry_multiplicity
N N1 0.2765(3) 0.5908(2) 0.7116(2) 0.0313(6) Uani d . 1 1
C C2 0.2170(4) 0.4635(3) 0.7619(3) 0.0296(7) Uani d . 1 1
C C3 0.2085(4) 0.4005(3) 0.6544(3) 0.0303(7) Uani d . 1 1
C C4 0.2649(4) 0.5007(3) 0.5421(3) 0.0309(7) Uani d . 1 1
N N5 0.3086(3) 0.6147(3) 0.5750(2) 0.0325(6) Uani d . 1 1
N N6 0.1761(3) 0.4154(3) 0.8957(2) 0.0339(6) Uani d . 1 1
H H6A 0.1666 0.3231 0.9181 0.051 Uiso d R 1 1
H H6B 0.2382 0.4442 0.9420 0.051 Uiso d R 1 1
C C7 0.3021(4) 0.6985(3) 0.7779(3) 0.0306(7) Uani d . 1 1
C C8 0.4406(4) 0.7722(3) 0.7327(3) 0.0385(8) Uani d . 1 1
H H8 0.5222 0.7431 0.6661 0.046 Uiso calc R 1 1
C C9 0.4599(4) 0.8882(3) 0.7848(3) 0.0407(8) Uani d . 1 1
H H9 0.5546 0.9394 0.7556 0.049 Uiso calc R 1 1
C C10 0.3373(4) 0.9277(3) 0.8805(3) 0.0365(8) Uani d . 1 1
C C11 0.2029(4) 0.8520(3) 0.9310(3) 0.0369(7) Uani d . 1 1
H H11 0.1230 0.8802 0.9992 0.044 Uiso calc R 1 1
C C12 0.1854(4) 0.7340(3) 0.8809(3) 0.0338(7) Uani d . 1 1
H H12 0.0952 0.6783 0.9163 0.041 Uiso calc R 1 1
N N13 0.3484(4) 1.0589(3) 0.9244(3) 0.0436(7) Uani d . 1 1
O O14 0.2312(4) 1.1002(2) 0.9998(3) 0.0565(8) Uani d . 1 1
O O15 0.4705(4) 1.1239(3) 0.8826(3) 0.0571(8) Uani d . 1 1
C C16 0.1488(4) 0.2617(3) 0.6615(3) 0.0322(7) Uani d . 1 1
C C17 0.2460(5) 0.1614(3) 0.6016(3) 0.0402(8) Uani d . 1 1
H H17 0.3543 0.1802 0.5616 0.048 Uiso calc R 1 1
C C18 0.1847(6) 0.0344(4) 0.6006(4) 0.0535(11) Uani d . 1 1
H H18 0.2493 -0.0331 0.5583 0.064 Uiso calc R 1 1
C C19 0.0299(6) 0.0088(4) 0.6616(4) 0.0530(11) Uani d . 1 1
C C20 -0.0680(5) 0.1035(4) 0.7234(4) 0.0537(10) Uani d . 1 1
H H20 -0.1751 0.0827 0.7655 0.064 Uiso calc R 1 1
C C21 -0.0064(4) 0.2304(3) 0.7228(3) 0.0410(8) Uani d . 1 1
H H21 -0.0724 0.2970 0.7654 0.049 Uiso calc R 1 1
F F22 -0.0294(4) -0.1151(2) 0.6613(3) 0.0839(11) Uani d . 1 1
C C23 0.2733(4) 0.4946(3) 0.4002(3) 0.0311(7) Uani d . 1 1
C C24 0.3791(4) 0.5746(3) 0.3017(3) 0.0325(7) Uani d . 1 1
H H24 0.4492 0.6336 0.3246 0.039 Uiso calc R 1 1
C C25 0.3810(4) 0.5674(3) 0.1697(3) 0.0351(7) Uani d . 1 1
H H25 0.4530 0.6237 0.1038 0.042 Uiso calc R 1 1
N N26 0.2871(4) 0.4856(3) 0.1299(2) 0.0377(7) Uani d . 1 1
C C27 0.1860(4) 0.4099(3) 0.2248(3) 0.0380(8) Uani d . 1 1
H H27 0.1185 0.3511 0.1985 0.046 Uiso calc R 1 1
C C28 0.1722(4) 0.4108(3) 0.3597(3) 0.0358(7) Uani d . 1 1
H H28 0.0960 0.3559 0.4228 0.043 Uiso calc R 1 1

loop_
_atom_site_aniso_label
_atom_site_aniso_U_11
_atom_site_aniso_U_22
_atom_site_aniso_U_33
_atom_site_aniso_U_12
_atom_site_aniso_U_13
_atom_site_aniso_U_23
N1 0.0511(15) 0.0246(12) 0.0214(12) -0.0101(10) -0.0109(10) -0.0043(9)
C2 0.0429(15) 0.0256(14) 0.0222(13) -0.0076(11) -0.0086(11) -0.0039(11)
C3 0.0468(16) 0.0247(14) 0.0228(13) -0.0090(12) -0.0129(12) -0.0028(11)
C4 0.0462(16) 0.0268(14) 0.0226(14) -0.0093(12) -0.0126(12) -0.0026(11)
N5 0.0520(15) 0.0280(12) 0.0194(11) -0.0121(10) -0.0087(10) -0.0029(9)
N6 0.0572(16) 0.0265(12) 0.0207(12) -0.0128(11) -0.0116(11) -0.0023(9)
C7 0.0497(17) 0.0234(14) 0.0220(13) -0.0074(12) -0.0134(12) -0.0027(10)
C8 0.0541(19) 0.0316(16) 0.0323(16) -0.0127(14) -0.0101(14) -0.0053(12)
C9 0.0567(19) 0.0307(16) 0.0373(17) -0.0164(14) -0.0114(14) -0.0044(13)
C10 0.063(2) 0.0234(15) 0.0271(14) -0.0100(13) -0.0179(14) -0.0027(11)
C11 0.060(2) 0.0285(15) 0.0250(14) -0.0076(13) -0.0133(13) -0.0042(11)
C12 0.0519(18) 0.0271(15) 0.0243(14) -0.0106(13) -0.0097(12) -0.0033(11)
N13 0.076(2) 0.0256(13) 0.0334(14) -0.0117(13) -0.0178(14) -0.0038(11)
O14 0.094(2) 0.0309(13) 0.0451(14) -0.0082(13) -0.0039(14) -0.0144(11)
O15 0.084(2) 0.0341(13) 0.0586(17) -0.0257(13) -0.0204(14) -0.0071(12)
C16 0.0545(18) 0.0257(14) 0.0198(13) -0.0108(12) -0.0149(12) -0.0005(10)
C17 0.066(2) 0.0311(16) 0.0273(15) 0.0001(14) -0.0170(14) -0.0058(12)
C18 0.104(3) 0.0278(16) 0.0387(18) 0.0041(18) -0.036(2) -0.0099(14)
C19 0.099(3) 0.0296(17) 0.0393(18) -0.0258(18) -0.037(2) 0.0055(14)
C20 0.078(3) 0.048(2) 0.0398(18) -0.0335(19) -0.0242(18) 0.0077(16)
C21 0.058(2) 0.0366(17) 0.0298(15) -0.0182(15) -0.0110(14) -0.0009(13)
F22 0.162(3) 0.0346(12) 0.0725(17) -0.0424(15) -0.0671(19) 0.0075(11)
C23 0.0493(17) 0.0246(14) 0.0227(14) -0.0061(12) -0.0139(12) -0.0027(11)
C24 0.0458(16) 0.0280(14) 0.0264(14) -0.0110(12) -0.0101(12) -0.0041(11)
C25 0.0506(18) 0.0321(15) 0.0231(14) -0.0133(13) -0.0074(12) -0.0006(11)
N26 0.0587(17) 0.0333(14) 0.0249(12) -0.0115(12) -0.0161(11) -0.0024(10)
C27 0.0579(19) 0.0326(16) 0.0286(15) -0.0163(14) -0.0184(14) -0.0023(12)
C28 0.0558(18) 0.0292(15) 0.0252(14) -0.0151(13) -0.0155(13) 0.0018(11)

loop_
_atom_type_symbol
_atom_type_description
_atom_type_scat_dispersion_real
_atom_type_scat_dispersion_imag
_atom_type_scat_source
C C 0.0181 0.0091 'International Tables Vol C Tables 4.2.6.8 and 6.1.1.4'
H H 0.0000 0.0000 'International Tables Vol C Tables 4.2.6.8 and 6.1.1.4'
F F 0.0727 0.0534 'International Tables Vol C Tables 4.2.6.8 and 6.1.1.4'
N N 0.0311 0.0180 'International Tables Vol C Tables 4.2.6.8 and 6.1.1.4'
O O 0.0492 0.0322 'International Tables Vol C Tables 4.2.6.8 and 6.1.1.4'

loop_
_geom_angle_atom_site_label_1
_geom_angle_atom_site_label_2
_geom_angle_atom_site_label_3
_geom_angle
C2 N1 N5 112.1(2)
C2 N1 C7 129.9(2)
N5 N1 C7 117.9(2)
N1 C2 N6 123.1(2)
N1 C2 C3 106.9(2)
N6 C2 C3 130.0(3)
C2 C3 C4 104.2(2)
C2 C3 C16 125.9(3)
C4 C3 C16 129.9(2)
N5 C4 C3 112.7(2)
N5 C4 C23 118.7(2)
C3 C4 C23 128.6(3)
C4 N5 N1 104.1(2)
C2 N6 H6A 115.2
C2 N6 H6B 113.1
H6A N6 H6B 110.1
C8 C7 C12 121.2(3)
C8 C7 N1 118.5(3)
C12 C7 N1 120.2(3)
C9 C8 C7 119.8(3)
C9 C8 H8 120.1
C7 C8 H8 120.1
C10 C9 C8 118.2(3)
C10 C9 H9 120.9
C8 C9 H9 120.9
C11 C10 C9 122.6(3)
C11 C10 N13 118.9(3)
C9 C10 N13 118.4(3)
C10 C11 C12 119.1(3)
C10 C11 H11 120.5
C12 C11 H11 120.5
C11 C12 C7 118.9(3)
C11 C12 H12 120.6
C7 C12 H12 120.6
O15 N13 O14 123.3(3)
O15 N13 C10 118.7(3)
O14 N13 C10 118.0(3)
C21 C16 C17 118.8(3)
C21 C16 C3 120.4(3)
C17 C16 C3 120.8(3)
C18 C17 C16 120.3(4)
C18 C17 H17 119.8
C16 C17 H17 119.8
C19 C18 C17 118.7(4)
C19 C18 H18 120.7
C17 C18 H18 120.7
F22 C19 C18 118.7(4)
F22 C19 C20 118.7(4)
C18 C19 C20 122.6(3)
C19 C20 C21 118.3(4)
C19 C20 H20 120.9
C21 C20 H20 120.9
C16 C21 C20 121.3(4)
C16 C21 H21 119.4
C20 C21 H21 119.4
C24 C23 C28 117.5(3)
C24 C23 C4 121.3(3)
C28 C23 C4 121.2(3)
C25 C24 C23 119.3(3)
C25 C24 H24 120.3
C23 C24 H24 120.3
N26 C25 C24 123.7(3)
N26 C25 H25 118.1
C24 C25 H25 118.1
C27 N26 C25 116.5(3)
N26 C27 C28 124.6(3)
N26 C27 H27 117.7
C28 C27 H27 117.7
C27 C28 C23 118.4(3)
C27 C28 H28 120.8
C23 C28 H28 120.8

loop_
_geom_bond_atom_site_label_1
_geom_bond_atom_site_label_2
_geom_bond_distance
N1 C2 1.365(4)
N1 N5 1.378(3)
N1 C7 1.416(3)
C2 N6 1.376(4)
C2 C3 1.390(4)
C3 C4 1.420(4)
C3 C16 1.478(4)
C4 N5 1.329(4)
C4 C23 1.479(4)
N6 H6A 0.9055
N6 H6B 0.8721
C7 C8 1.384(4)
C7 C12 1.390(4)
C8 C9 1.383(4)
C8 H8 0.9500
C9 C10 1.383(5)
C9 H9 0.9500
C10 C11 1.372(5)
C10 N13 1.463(4)
C11 C12 1.386(4)
C11 H11 0.9500
C12 H12 0.9500
N13 O15 1.223(4)
N13 O14 1.238(4)
C16 C21 1.379(5)
C16 C17 1.401(5)
C17 C18 1.393(5)
C17 H17 0.9500
C18 C19 1.366(6)
C18 H18 0.9500
C19 F22 1.355(4)
C19 C20 1.372(7)
C20 C21 1.389(5)
C20 H20 0.9500
C21 H21 0.9500
C23 C24 1.392(4)
C23 C28 1.400(4)
C24 C25 1.387(4)
C24 H24 0.9500
C25 N26 1.340(4)
C25 H25 0.9500
N26 C27 1.331(4)
C27 C28 1.390(4)
C27 H27 0.9500
C28 H28 0.9500

loop_
_geom_hbond_atom_site_label_D
_geom_hbond_atom_site_label_H
_geom_hbond_atom_site_label_A
_geom_hbond_site_symmetry_A
_geom_hbond_distance_DH
_geom_hbond_distance_HA
_geom_hbond_distance_DA
_geom_hbond_angle_DHA
N6 H6A O14 1_545 0.91 2.29 3.149(4) 158
N6 H6B N26 1_556 0.87 2.19 2.985(3) 151

loop_
_geom_torsion_atom_site_label_1
_geom_torsion_atom_site_label_2
_geom_torsion_atom_site_label_3
_geom_torsion_atom_site_label_4
_geom_torsion
N5 N1 C2 N6 179.8(3)
C7 N1 C2 N6 -3.0(5)
N5 N1 C2 C3 -0.3(3)
C7 N1 C2 C3 176.9(3)
N1 C2 C3 C4 -0.6(3)
N6 C2 C3 C4 179.2(3)
N1 C2 C3 C16 -179.1(3)
N6 C2 C3 C16 0.8(5)
C2 C3 C4 N5 1.4(4)
C16 C3 C4 N5 179.8(3)
C2 C3 C4 C23 -175.8(3)
C16 C3 C4 C23 2.5(6)
C3 C4 N5 N1 -1.6(3)
C23 C4 N5 N1 176.0(3)
C2 N1 N5 C4 1.1(3)
C7 N1 N5 C4 -176.4(3)
C2 N1 C7 C8 139.2(3)
N5 N1 C7 C8 -43.8(4)
C2 N1 C7 C12 -44.6(5)
N5 N1 C7 C12 132.4(3)
C12 C7 C8 C9 -4.0(5)
N1 C7 C8 C9 172.2(3)
C7 C8 C9 C10 -0.7(5)
C8 C9 C10 C11 4.0(5)
C8 C9 C10 N13 -172.8(3)
C9 C10 C11 C12 -2.6(5)
N13 C10 C11 C12 174.2(3)
C10 C11 C12 C7 -2.2(4)
C8 C7 C12 C11 5.4(5)
N1 C7 C12 C11 -170.7(3)
C11 C10 N13 O15 177.7(3)
C9 C10 N13 O15 -5.4(4)
C11 C10 N13 O14 -4.2(4)
C9 C10 N13 O14 172.8(3)
C2 C3 C16 C21 59.9(4)
C4 C3 C16 C21 -118.1(4)
C2 C3 C16 C17 -122.7(3)
C4 C3 C16 C17 59.2(5)
C21 C16 C17 C18 2.1(4)
C3 C16 C17 C18 -175.3(3)
C16 C17 C18 C19 -1.5(5)
C17 C18 C19 F22 -179.6(3)
C17 C18 C19 C20 0.3(5)
F22 C19 C20 C21 -179.8(3)
C18 C19 C20 C21 0.3(5)
C17 C16 C21 C20 -1.5(5)
C3 C16 C21 C20 176.0(3)
C19 C20 C21 C16 0.3(5)
N5 C4 C23 C24 25.7(5)
C3 C4 C23 C24 -157.2(3)
N5 C4 C23 C28 -152.6(3)
C3 C4 C23 C28 24.5(5)
C28 C23 C24 C25 -0.5(5)
C4 C23 C24 C25 -178.9(3)
C23 C24 C25 N26 -0.8(5)
C24 C25 N26 C27 1.1(5)
C25 N26 C27 C28 0.1(5)
N26 C27 C28 C23 -1.4(5)
C24 C23 C28 C27 1.5(5)
C4 C23 C28 C27 179.9(3)

loop_
_cod_related_entry_id
_cod_related_entry_database
_cod_related_entry_code
1 ChemSpider 28502473
